data_4131820
loop_
_publ_author_name
'Jin, Mingoo'
'Chung, Tim S.'
'Seki, Tomohiro'
'Ito, Hajime'
'Garcia-Garibay, Miguel A'

_publ_section_title
;
 Phosphorescence Control Mediated by Molecular Rotation and Aurophilic
 Interactions in Amphidynamic Crystals of
 1,4-Bis[tri-(p-fluorophenyl)phosphane-gold(I)-ethynyl]benzene.
;
_journal_issue 49
_journal_name_full 'Journal of the American Chemical Society'
_journal_page_first 18115
_journal_page_last 18121
_journal_paper_doi 10.1021/jacs.7b11316
_journal_volume 139
_journal_year 2017
_chemical_formula_moiety 'C50 H36 Au2 F6 P2'
_chemical_formula_sum 'C50 H36 Au2 F6 P2'
_chemical_formula_weight 1206.71
_space_group_crystal_system monoclinic
_space_group_IT_number 15
_space_group_name_Hall '-C 2yc'
_space_group_name_H-M_alt 'C 1 2/c 1'
_atom_sites_solution_hydrogens geom
_atom_sites_solution_primary direct
_atom_sites_solution_secondary difmap
_cell_angle_alpha 90.0000
_cell_angle_beta 97.1376(18)
_cell_angle_gamma 90.0000
_cell_formula_units_Z 8
_cell_length_a 31.287(2)
_cell_length_b 14.5786(10)
_cell_length_c 19.1847(13)
_cell_measurement_reflns_used 29631
_cell_measurement_temperature 253
_cell_measurement_theta_max 27.52
_cell_measurement_theta_min 3.06
_cell_volume 8682.7(10)
_computing_cell_refinement 'RAPID AUTO'
_computing_data_collection 'RAPID AUTO (Rigaku, ????)'
_computing_data_reduction 'RAPID AUTO'
_computing_molecular_graphics 'CrystalStructure 4.1'
_computing_publication_material 'CrystalStructure 4.1 (Rigaku, 2014)'
_computing_structure_refinement 'SHELXL2013 (Sheldrick, 2008)'
_computing_structure_solution 'SHELXS2013 (Sheldrick, 2008)'
_diffrn_ambient_temperature 253
_diffrn_detector_area_resol_mean 10.000
_diffrn_measured_fraction_theta_full 0.997
_diffrn_measured_fraction_theta_max 0.996
_diffrn_measurement_device_type 'Rigaku R-AXIS RAPID'
_diffrn_measurement_method \w
_diffrn_radiation_type 'Mo K\a'
_diffrn_radiation_wavelength 0.71075
_diffrn_reflns_av_R_equivalents 0.1330
_diffrn_reflns_Laue_measured_fraction_full 0.997
_diffrn_reflns_Laue_measured_fraction_max 0.996
_diffrn_reflns_limit_h_max 40
_diffrn_reflns_limit_h_min -40
_diffrn_reflns_limit_k_max 18
_diffrn_reflns_limit_k_min -18
_diffrn_reflns_limit_l_max 24
_diffrn_reflns_limit_l_min -24
_diffrn_reflns_number 66125
_diffrn_reflns_point_group_measured_fraction_full 0.997
_diffrn_reflns_point_group_measured_fraction_max 0.996
_diffrn_reflns_theta_full 25.242
_diffrn_reflns_theta_max 27.484
_diffrn_reflns_theta_min 2.992
_diffrn_standards_number 0
_exptl_absorpt_coefficient_mu 6.909
_exptl_absorpt_correction_T_max 0.629
_exptl_absorpt_correction_T_min 0.211
_exptl_absorpt_correction_type multi-scan
_exptl_absorpt_process_details 'ABSCOR (Rigaku, 1995)'
_exptl_crystal_colour yellow
_exptl_crystal_density_diffrn 1.846
_exptl_crystal_density_method 'not measured'
_exptl_crystal_description block
_exptl_crystal_F_000 4624.00
_exptl_crystal_size_max 0.184
_exptl_crystal_size_mid 0.172
_exptl_crystal_size_min 0.067
_refine_diff_density_max 1.92
_refine_diff_density_min -1.78
_refine_ls_extinction_method none
_refine_ls_goodness_of_fit_ref 0.858
_refine_ls_hydrogen_treatment constr
_refine_ls_number_parameters 439
_refine_ls_number_reflns 9926
_refine_ls_number_restraints 406
_refine_ls_R_factor_all 0.1523
_refine_ls_R_factor_gt 0.0706
_refine_ls_shift/su_max 0.000
_refine_ls_structure_factor_coef Fsqd
_refine_ls_weighting_details 'w = 1/[\s^2^(Fo^2^)+(0.2000P)^2^+0.0000P] where P=(Fo^2^+2Fc^2^)/3'
_refine_ls_weighting_scheme calc
_refine_ls_wR_factor_gt 0.2157
_refine_ls_wR_factor_ref 0.2849
_reflns_number_gt 4808
_reflns_number_total 9926
_reflns_threshold_expression F^2^>2.0\s(F^2^)
_cod_data_source_file ja7b11316_si_002.cif
_cod_data_source_block 2-253K
_cod_database_code 4131820

loop_
_symmetry_equiv_pos_site_id
_space_group_symop_operation_xyz
1 +X,+Y,+Z
2 -X,+Y,1/2-Z
3 -X,-Y,-Z
4 +X,-Y,1/2+Z
5 1/2+X,1/2+Y,+Z
6 1/2-X,1/2+Y,1/2-Z
7 1/2-X,1/2-Y,-Z
8 1/2+X,1/2-Y,1/2+Z

loop_
_atom_site_label
_atom_site_type_symbol
_atom_site_fract_x
_atom_site_fract_y
_atom_site_fract_z
_atom_site_U_iso_or_equiv
_atom_site_adp_type
_atom_site_occupancy
_atom_site_site_symmetry_multiplicity
_atom_site_calc_flag
_atom_site_refinement_flags
Au1 Au 0.44479(2) 0.78148(4) 0.23757(3) 0.0711(2) Uani 1 8 d .
Au2 Au 0.21176(2) 0.63322(4) 0.08484(3) 0.0826(3) Uani 1 8 d .
P43 P 0.41976(13) 0.7165(3) 0.33215(18) 0.0651(9) Uani 1 8 d .
P46 P 0.19793(16) 0.7789(3) 0.1165(2) 0.0787(11) Uani 1 8 d .
F39 F 0.3590(4) 0.9653(8) 0.2342(6) 0.114(3) Uani 1 8 d .
F40 F 0.5082(4) 0.3704(8) 0.4219(7) 0.132(3) Uani 1 8 d .
F41 F 0.0622(4) 0.7944(9) 0.3029(6) 0.131(3) Uani 1 8 d .
F42 F 0.1137(4) 0.9999(8) -0.1166(6) 0.121(3) Uani 1 8 d .
F44 F 0.2380(3) 0.6070(9) 0.2602(6) 0.116(3) Uani 1 8 d .
F45 F 0.4057(4) 0.9529(9) 0.5771(7) 0.135(3) Uani 1 8 d .
C3 C 0.44548(13) 0.6108(3) 0.3613(3) 0.100(2) Uani 1 8 d .
C4 C 0.48725(13) 0.5954(4) 0.3465(3) 0.105(2) Uani 1 8 d .
C5 C 0.50859(15) 0.5150(4) 0.3689(3) 0.110(2) Uani 1 8 d .
C6 C 0.48810(17) 0.4500(4) 0.4061(4) 0.112(2) Uani 1 8 d .
C7 C 0.44633(17) 0.4653(4) 0.4209(3) 0.107(2) Uani 1 8 d .
C8 C 0.42501(15) 0.5457(3) 0.3986(3) 0.102(2) Uani 1 8 d .
C9 C 0.36503(12) 0.6798(3) 0.31551(19) 0.088(2) Uani 1 8 d .
C10 C 0.34983(12) 0.6503(3) 0.2481(2) 0.091(2) Uani 1 8 d .
C11 C 0.30668(13) 0.6270(2) 0.2314(2) 0.095(2) Uani 1 8 d .
C12 C 0.27874(12) 0.6332(3) 0.2822(2) 0.097(2) Uani 1 8 d .
C13 C 0.29396(12) 0.6628(3) 0.34961(19) 0.094(2) Uani 1 8 d .
C14 C 0.33710(12) 0.6861(3) 0.36630(18) 0.090(2) Uani 1 8 d .
C15 C 0.41979(12) 0.7904(3) 0.4057(2) 0.112(3) Uani 1 8 d .
C16 C 0.43481(13) 0.7591(4) 0.4727(2) 0.114(3) Uani 1 8 d .
C17 C 0.42947(16) 0.8126(4) 0.5310(2) 0.117(3) Uani 1 8 d .
C18 C 0.40916(17) 0.8974(4) 0.5222(3) 0.120(3) Uani 1 8 d .
C19 C 0.39414(16) 0.9286(4) 0.4552(3) 0.119(3) Uani 1 8 d .
C20 C 0.39945(13) 0.8751(3) 0.3969(3) 0.115(3) Uani 1 8 d .
C21 C 0.17491(13) 0.8480(4) 0.04727(19) 0.092(2) Uani 1 8 d .
C22 C 0.14567(15) 0.8046(4) -0.0025(2) 0.095(2) Uani 1 8 d .
C23 C 0.12435(16) 0.8545(5) -0.0580(2) 0.098(2) Uani 1 8 d .
C24 C 0.13229(17) 0.9478(5) -0.0638(2) 0.100(2) Uani 1 8 d .
C25 C 0.16155(16) 0.9912(4) -0.0140(3) 0.097(2) Uani 1 8 d .
C26 C 0.18285(14) 0.9413(4) 0.0415(2) 0.094(2) Uani 1 8 d .
C27 C 0.24680(12) 0.8382(3) 0.15193(17) 0.096(2) Uani 1 8 d .
C28 C 0.25192(12) 0.8709(3) 0.22053(19) 0.098(2) Uani 1 8 d .
C29 C 0.29032(13) 0.9127(2) 0.2478(2) 0.102(2) Uani 1 8 d .
C30 C 0.32358(13) 0.9218(3) 0.2066(2) 0.102(2) Uani 1 8 d .
C31 C 0.31846(13) 0.8891(3) 0.1380(2) 0.101(2) Uani 1 8 d .
C32 C 0.28007(13) 0.8473(3) 0.11068(18) 0.098(2) Uani 1 8 d .
C33 C 0.15980(11) 0.7853(4) 0.1775(2) 0.101(2) Uani 1 8 d .
C34 C 0.14425(11) 0.7044(4) 0.2033(2) 0.103(2) Uani 1 8 d .
C35 C 0.11090(11) 0.7072(5) 0.2448(3) 0.107(2) Uani 1 8 d .
C36 C 0.09310(11) 0.7909(5) 0.2606(3) 0.111(2) Uani 1 8 d .
C37 C 0.10862(12) 0.8718(5) 0.2348(2) 0.108(2) Uani 1 8 d .
C38 C 0.14197(12) 0.8690(4) 0.1933(2) 0.104(2) Uani 1 8 d .
C47 C 0.4625(5) 0.8413(11) 0.1521(8) 0.076(2) Uani 1 8 d .
C48 C 0.4733(5) 0.8849(11) 0.1041(8) 0.074(2) Uani 1 8 d .
C49 C 0.4873(5) 0.9411(10) 0.0511(7) 0.073(2) Uani 1 8 d .
C50 C 0.4768(5) 0.9211(10) -0.0202(7) 0.072(2) Uani 1 8 d .
C51 C 0.5114(5) 1.0201(11) 0.0706(7) 0.074(2) Uani 1 8 d .
C52 C 0.2241(6) 0.5072(11) 0.0585(8) 0.082(3) Uani 1 8 d .
C53 C 0.2329(6) 0.4326(11) 0.0426(8) 0.080(2) Uani 1 8 d .
C54 C 0.2418(6) 0.3397(11) 0.0203(8) 0.078(2) Uani 1 8 d .
C55 C 0.2746(6) 0.2883(10) 0.0583(8) 0.077(2) Uani 1 8 d .
C56 C 0.3020(7) 0.3273(13) 0.1227(8) 0.098(5) Uani 1 8 d .
C57 C 0.2162(6) 0.3010(10) -0.0382(8) 0.077(2) Uani 1 8 d .
C58 C 0.4518(6) 0.8345(13) -0.0393(9) 0.100(5) Uani 1 8 d .
C59 C 0.5206(8) 1.0418(14) 0.1472(8) 0.112(6) Uani 1 8 d .
C60 C 0.1824(6) 0.3568(12) -0.0810(9) 0.093(5) Uani 1 8 d .
H4 H 0.50093 0.63894 0.32163 0.1259 Uiso 1 8 calc R
H5 H 0.53655 0.50472 0.35904 0.1320 Uiso 1 8 calc R
H7 H 0.43263 0.42181 0.4458 0.1290 Uiso 1 8 calc R
H8 H 0.39706 0.55603 0.40847 0.1224 Uiso 1 8 calc R
H10 H 0.36852 0.64609 0.21415 0.1091 Uiso 1 8 calc R
H11 H 0.29651 0.60721 0.18632 0.1143 Uiso 1 8 calc R
H13 H 0.27527 0.66696 0.38357 0.1126 Uiso 1 8 calc R
H14 H 0.34727 0.70583 0.41141 0.1075 Uiso 1 8 calc R
H16 H 0.44842 0.70246 0.47857 0.1363 Uiso 1 8 calc R
H17 H 0.43949 0.7917 0.57585 0.1407 Uiso 1 8 calc R
H19 H 0.38054 0.98528 0.44929 0.1425 Uiso 1 8 calc R
H20 H 0.38938 0.89597 0.35203 0.1379 Uiso 1 8 calc R
H22 H 0.14037 0.74211 0.00135 0.1142 Uiso 1 8 calc R
H23 H 0.10478 0.82545 -0.0913 0.1177 Uiso 1 8 calc R
H25 H 0.16686 1.05369 -0.01783 0.1165 Uiso 1 8 calc R
H26 H 0.20241 0.97038 0.07481 0.1124 Uiso 1 8 calc R
H28 H 0.22967 0.86476 0.24814 0.1178 Uiso 1 8 calc R
H29 H 0.29375 0.93455 0.29374 0.1220 Uiso 1 8 calc R
H31 H 0.34072 0.89515 0.11038 0.1206 Uiso 1 8 calc R
H32 H 0.27664 0.82537 0.06479 0.1174 Uiso 1 8 calc R
H34 H 0.15616 0.64842 0.19276 0.1236 Uiso 1 8 calc R
H35 H 0.10049 0.65305 0.26207 0.1290 Uiso 1 8 calc R
H37 H 0.09669 0.92774 0.24536 0.1294 Uiso 1 8 calc R
H38 H 0.15235 0.92315 0.17603 0.1244 Uiso 1 8 calc R
H56A H 0.29267 0.38856 0.13122 0.1172 Uiso 1 8 calc R
H56B H 0.29886 0.28959 0.16282 0.1172 Uiso 1 8 calc R
H56C H 0.33167 0.32826 0.11474 0.1172 Uiso 1 8 calc R
H58A H 0.44669 0.82867 -0.08946 0.1200 Uiso 1 8 calc R
H58B H 0.468 0.78254 -0.01988 0.1200 Uiso 1 8 calc R
H58C H 0.42473 0.83693 -0.02059 0.1200 Uiso 1 8 calc R
H59A H 0.53723 1.09719 0.15329 0.1345 Uiso 1 8 calc R
H59B H 0.49396 1.04984 0.16645 0.1345 Uiso 1 8 calc R
H59C H 0.53653 0.99225 0.17094 0.1345 Uiso 1 8 calc R
H60A H 0.18038 0.41595 -0.05967 0.1120 Uiso 1 8 calc R
H60B H 0.19003 0.36428 -0.12766 0.1120 Uiso 1 8 calc R
H60C H 0.15514 0.32605 -0.08329 0.1120 Uiso 1 8 calc R

loop_
_atom_site_aniso_label
_atom_site_aniso_U_11
_atom_site_aniso_U_22
_atom_site_aniso_U_33
_atom_site_aniso_U_12
_atom_site_aniso_U_13
_atom_site_aniso_U_23
Au1 0.0831(5) 0.0723(4) 0.0622(4) 0.0003(3) 0.0257(3) 0.0162(3)
Au2 0.1099(6) 0.0668(4) 0.0738(4) 0.0044(3) 0.0227(4) -0.0066(3)
P43 0.075(2) 0.070(2) 0.0534(17) -0.0048(18) 0.0204(16) 0.0098(16)
P46 0.109(3) 0.065(2) 0.065(2) 0.003(2) 0.023(2) -0.0031(18)
F39 0.124(6) 0.109(6) 0.103(5) -0.017(5) -0.001(4) -0.004(5)
F40 0.135(6) 0.103(5) 0.159(7) 0.031(4) 0.024(6) 0.045(5)
F41 0.141(7) 0.160(7) 0.099(6) 0.019(5) 0.051(4) 0.010(5)
F42 0.132(7) 0.135(6) 0.094(5) 0.007(5) 0.007(4) 0.038(4)
F44 0.081(4) 0.150(7) 0.117(5) -0.013(5) 0.010(4) -0.002(5)
F45 0.131(7) 0.161(7) 0.123(5) -0.026(6) 0.053(5) -0.057(5)
C3 0.101(5) 0.086(5) 0.118(6) 0.008(4) 0.029(5) 0.032(4)
C4 0.101(5) 0.092(5) 0.125(6) 0.010(4) 0.031(5) 0.032(4)
C5 0.106(5) 0.096(5) 0.132(6) 0.015(4) 0.027(5) 0.030(4)
C6 0.113(5) 0.091(4) 0.133(6) 0.015(4) 0.023(5) 0.034(4)
C7 0.112(5) 0.086(5) 0.126(6) 0.007(4) 0.024(5) 0.035(4)
C8 0.104(5) 0.085(5) 0.120(6) 0.007(4) 0.029(5) 0.033(5)
C9 0.080(4) 0.104(6) 0.082(4) -0.007(4) 0.021(3) -0.002(4)
C10 0.083(4) 0.109(6) 0.083(4) -0.004(4) 0.018(4) -0.002(4)
C11 0.085(4) 0.113(6) 0.089(4) -0.005(4) 0.013(3) -0.001(4)
C12 0.079(4) 0.115(5) 0.096(4) -0.007(4) 0.015(3) 0.002(4)
C13 0.079(4) 0.112(5) 0.093(4) -0.005(4) 0.022(3) 0.001(4)
C14 0.080(4) 0.107(6) 0.085(4) -0.006(4) 0.022(3) -0.002(4)
C15 0.104(6) 0.135(6) 0.105(5) -0.023(5) 0.050(5) -0.032(5)
C16 0.107(6) 0.139(6) 0.104(5) -0.023(5) 0.050(5) -0.032(5)
C17 0.110(6) 0.145(6) 0.105(5) -0.026(5) 0.052(5) -0.035(5)
C18 0.112(6) 0.145(6) 0.112(4) -0.025(5) 0.053(5) -0.042(4)
C19 0.110(6) 0.139(6) 0.117(4) -0.022(5) 0.052(5) -0.038(5)
C20 0.107(6) 0.136(6) 0.110(4) -0.021(5) 0.048(5) -0.033(5)
C21 0.107(6) 0.106(5) 0.068(4) 0.012(5) 0.029(4) 0.015(4)
C22 0.109(6) 0.108(5) 0.072(4) 0.010(4) 0.027(4) 0.014(4)
C23 0.110(6) 0.115(5) 0.073(4) 0.012(4) 0.024(4) 0.014(4)
C24 0.112(5) 0.116(5) 0.075(4) 0.013(4) 0.023(3) 0.021(3)
C25 0.112(6) 0.109(5) 0.075(4) 0.012(4) 0.027(4) 0.020(4)
C26 0.108(6) 0.107(5) 0.071(4) 0.011(5) 0.027(3) 0.016(4)
C27 0.117(5) 0.088(5) 0.084(5) -0.003(4) 0.010(4) -0.007(4)
C28 0.119(5) 0.090(5) 0.085(5) -0.004(4) 0.010(4) -0.009(4)
C29 0.121(5) 0.093(5) 0.089(5) -0.005(4) 0.007(4) -0.011(4)
C30 0.119(5) 0.093(5) 0.093(4) -0.008(4) 0.006(4) -0.007(4)
C31 0.118(5) 0.092(5) 0.091(4) -0.006(4) 0.010(4) -0.005(4)
C32 0.117(6) 0.091(5) 0.085(5) -0.004(4) 0.011(4) -0.007(4)
C33 0.127(6) 0.118(6) 0.062(5) 0.011(5) 0.026(4) -0.001(4)
C34 0.128(6) 0.120(6) 0.065(5) 0.008(5) 0.024(4) -0.002(4)
C35 0.130(6) 0.128(5) 0.069(5) 0.006(5) 0.026(4) 0.001(4)
C36 0.131(6) 0.135(5) 0.071(4) 0.011(5) 0.032(4) 0.001(4)
C37 0.131(6) 0.127(5) 0.069(5) 0.015(5) 0.029(4) -0.003(4)
C38 0.129(6) 0.120(6) 0.066(5) 0.013(5) 0.027(4) -0.001(4)
C47 0.079(6) 0.080(6) 0.072(5) -0.000(5) 0.023(5) 0.016(4)
C48 0.077(5) 0.080(5) 0.069(4) 0.001(4) 0.022(4) 0.016(4)
C49 0.075(5) 0.077(5) 0.069(4) 0.003(4) 0.020(4) 0.016(3)
C50 0.074(5) 0.075(5) 0.069(4) 0.002(4) 0.021(4) 0.017(4)
C51 0.078(5) 0.079(5) 0.068(5) 0.001(4) 0.019(4) 0.017(4)
C52 0.104(6) 0.070(5) 0.073(5) 0.002(5) 0.018(5) 0.001(4)
C53 0.103(6) 0.069(4) 0.070(4) -0.001(4) 0.021(4) 0.000(4)
C54 0.101(6) 0.069(4) 0.067(4) -0.001(4) 0.022(4) 0.001(3)
C55 0.103(6) 0.067(5) 0.063(5) -0.003(4) 0.021(4) 0.001(4)
C56 0.137(16) 0.096(12) 0.059(8) -0.007(11) 0.008(9) -0.012(9)
C57 0.101(6) 0.070(5) 0.065(5) 0.001(5) 0.022(4) 0.001(4)
C58 0.115(14) 0.102(13) 0.082(11) -0.012(11) 0.008(10) 0.028(10)
C59 0.159(19) 0.120(15) 0.060(9) -0.017(13) 0.028(10) 0.008(9)
C60 0.106(13) 0.089(12) 0.084(10) 0.020(10) 0.011(9) 0.006(9)

loop_
_atom_type_symbol
_atom_type_description
_atom_type_scat_dispersion_real
_atom_type_scat_dispersion_imag
_atom_type_scat_source
C C 0.0033 0.0016
;
International Tables for Crystallography
(Vol. C, Tables 4.2.6.8 and 6.1.1.4)
;
H H 0.0000 0.0000
;
International Tables for Crystallography
(Vol. C, Table 6.1.1.4)
;
Au Au -2.0133 8.8022
;
International Tables for Crystallography
(Vol. C, Tables 4.2.6.8 and 6.1.1.4)
;
F F 0.0171 0.0103
;
International Tables for Crystallography
(Vol. C, Tables 4.2.6.8 and 6.1.1.4)
;
P P 0.1023 0.0942
;
International Tables for Crystallography
(Vol. C, Tables 4.2.6.8 and 6.1.1.4)
;

loop_
_geom_angle_atom_site_label_1
_geom_angle_atom_site_label_2
_geom_angle_atom_site_label_3
_geom_angle
_geom_angle_publ_flag
_geom_angle_site_symmetry_1
_geom_angle_site_symmetry_3
P43 Au1 C47 175.9(4) yes . .
P46 Au2 C52 179.4(5) yes . .
Au1 P43 C3 114.9(2) yes . .
Au1 P43 C9 113.6(2) yes . .
Au1 P43 C15 114.6(2) yes . .
C3 P43 C9 100.4(3) yes . .
C3 P43 C15 108.5(3) yes . .
C9 P43 C15 103.3(3) yes . .
Au2 P46 C21 114.2(2) yes . .
Au2 P46 C27 111.5(3) yes . .
Au2 P46 C33 113.2(3) yes . .
C21 P46 C27 105.0(3) yes . .
C21 P46 C33 102.9(3) yes . .
C27 P46 C33 109.4(3) yes . .
P43 C3 C4 118.1(4) yes . .
P43 C3 C8 121.9(4) yes . .
C4 C3 C8 120.0(5) yes . .
C3 C4 C5 120.0(5) yes . .
C4 C5 C6 120.0(5) yes . .
F40 C6 C5 118.3(8) yes . .
F40 C6 C7 121.4(8) yes . .
C5 C6 C7 120.0(5) yes . .
C6 C7 C8 120.0(5) yes . .
C3 C8 C7 120.0(5) yes . .
P43 C9 C10 118.0(3) yes . .
P43 C9 C14 121.8(3) yes . .
C10 C9 C14 120.0(3) yes . .
C9 C10 C11 120.0(4) yes . .
C10 C11 C12 120.0(3) yes . .
F44 C12 C11 114.5(6) yes . .
F44 C12 C13 125.5(6) yes . .
C11 C12 C13 120.0(3) yes . .
C12 C13 C14 120.0(4) yes . .
C9 C14 C13 120.0(3) yes . .
P43 C15 C16 120.2(4) yes . .
P43 C15 C20 119.2(3) yes . .
C16 C15 C20 120.0(4) yes . .
C15 C16 C17 120.0(5) yes . .
C16 C17 C18 120.0(4) yes . .
F45 C18 C17 121.4(7) yes . .
F45 C18 C19 118.5(7) yes . .
C17 C18 C19 120.0(5) yes . .
C18 C19 C20 120.0(5) yes . .
C15 C20 C19 120.0(4) yes . .
P46 C21 C22 115.6(4) yes . .
P46 C21 C26 124.3(3) yes . .
C22 C21 C26 120.0(4) yes . .
C21 C22 C23 120.0(5) yes . .
C22 C23 C24 120.0(5) yes . .
F42 C24 C23 123.4(7) yes . .
F42 C24 C25 116.6(7) yes . .
C23 C24 C25 120.0(5) yes . .
C24 C25 C26 120.0(6) yes . .
C21 C26 C25 120.0(4) yes . .
P46 C27 C28 120.7(3) yes . .
P46 C27 C32 119.2(3) yes . .
C28 C27 C32 120.0(3) yes . .
C27 C28 C29 120.0(4) yes . .
C28 C29 C30 120.0(4) yes . .
F39 C30 C29 117.7(6) yes . .
F39 C30 C31 122.2(6) yes . .
C29 C30 C31 120.0(4) yes . .
C30 C31 C32 120.0(4) yes . .
C27 C32 C31 120.0(3) yes . .
P46 C33 C34 118.9(4) yes . .
P46 C33 C38 120.7(4) yes . .
C34 C33 C38 120.0(4) yes . .
C33 C34 C35 120.0(5) yes . .
C34 C35 C36 120.0(5) yes . .
F41 C36 C35 120.3(8) yes . .
F41 C36 C37 119.6(8) yes . .
C35 C36 C37 120.0(4) yes . .
C36 C37 C38 120.0(6) yes . .
C33 C38 C37 120.0(5) yes . .
Au1 C47 C48 173.8(14) yes . .
C47 C48 C49 176.0(16) yes . .
C48 C49 C50 121.8(13) yes . .
C48 C49 C51 119.1(13) yes . .
C50 C49 C51 119.1(14) yes . .
C49 C50 C51 120.4(14) yes . 3_675
C49 C50 C58 117.7(14) yes . .
C51 C50 C58 121.9(13) yes 3_675 .
C49 C51 C50 120.4(13) yes . 3_675
C49 C51 C59 117.9(15) yes . .
C50 C51 C59 121.5(15) yes 3_675 .
Au2 C52 C53 177.7(16) yes . .
C52 C53 C54 177.0(17) yes . .
C53 C54 C55 119.9(13) yes . .
C53 C54 C57 119.6(14) yes . .
C55 C54 C57 120.4(14) yes . .
C54 C55 C56 121.6(14) yes . .
C54 C55 C57 121.2(13) yes . 7_555
C56 C55 C57 117.2(14) yes . 7_555
C54 C57 C55 118.4(14) yes . 7_555
C54 C57 C60 120.8(14) yes . .
C55 C57 C60 120.7(13) yes 7_555 .
C3 C4 H4 119.983 no . .
C5 C4 H4 120.006 no . .
C4 C5 H5 120.022 no . .
C6 C5 H5 120.022 no . .
C6 C7 H7 119.997 no . .
C8 C7 H7 119.980 no . .
C3 C8 H8 120.004 no . .
C7 C8 H8 120.016 no . .
C9 C10 H10 119.998 no . .
C11 C10 H10 119.991 no . .
C10 C11 H11 120.004 no . .
C12 C11 H11 120.002 no . .
C12 C13 H13 119.982 no . .
C14 C13 H13 119.977 no . .
C9 C14 H14 120.026 no . .
C13 C14 H14 120.015 no . .
C15 C16 H16 120.018 no . .
C17 C16 H16 119.991 no . .
C16 C17 H17 120.005 no . .
C18 C17 H17 120.006 no . .
C18 C19 H19 119.985 no . .
C20 C19 H19 120.011 no . .
C15 C20 H20 120.016 no . .
C19 C20 H20 119.991 no . .
C21 C22 H22 119.997 no . .
C23 C22 H22 120.008 no . .
C22 C23 H23 120.000 no . .
C24 C23 H23 120.003 no . .
C24 C25 H25 120.001 no . .
C26 C25 H25 119.994 no . .
C21 C26 H26 120.001 no . .
C25 C26 H26 119.995 no . .
C27 C28 H28 120.015 no . .
C29 C28 H28 120.006 no . .
C28 C29 H29 119.994 no . .
C30 C29 H29 119.995 no . .
C30 C31 H31 120.000 no . .
C32 C31 H31 120.018 no . .
C27 C32 H32 119.983 no . .
C31 C32 H32 119.994 no . .
C33 C34 H34 120.000 no . .
C35 C34 H34 119.977 no . .
C34 C35 H35 120.021 no . .
C36 C35 H35 119.994 no . .
C36 C37 H37 120.000 no . .
C38 C37 H37 120.006 no . .
C33 C38 H38 120.005 no . .
C37 C38 H38 119.987 no . .
C55 C56 H56A 109.473 no . .
C55 C56 H56B 109.461 no . .
C55 C56 H56C 109.485 no . .
H56A C56 H56B 109.455 no . .
H56A C56 H56C 109.484 no . .
H56B C56 H56C 109.469 no . .
C50 C58 H58A 109.459 no . .
C50 C58 H58B 109.474 no . .
C50 C58 H58C 109.476 no . .
H58A C58 H58B 109.458 no . .
H58A C58 H58C 109.487 no . .
H58B C58 H58C 109.473 no . .
C51 C59 H59A 109.480 no . .
C51 C59 H59B 109.470 no . .
C51 C59 H59C 109.469 no . .
H59A C59 H59B 109.468 no . .
H59A C59 H59C 109.472 no . .
H59B C59 H59C 109.468 no . .
C57 C60 H60A 109.478 no . .
C57 C60 H60B 109.480 no . .
C57 C60 H60C 109.472 no . .
H60A C60 H60B 109.475 no . .
H60A C60 H60C 109.459 no . .
H60B C60 H60C 109.463 no . .

loop_
_geom_bond_atom_site_label_1
_geom_bond_atom_site_label_2
_geom_bond_distance
_geom_bond_publ_flag
_geom_bond_site_symmetry_2
Au1 P43 2.271(4) yes .
Au1 C47 1.995(16) yes .
Au2 P46 2.265(4) yes .
Au2 C52 1.956(16) yes .
P43 C3 1.796(6) yes .
P43 C9 1.785(5) yes .
P43 C15 1.774(6) yes .
P46 C21 1.750(6) yes .
P46 C27 1.814(6) yes .
P46 C33 1.774(6) yes .
F39 C30 1.329(12) yes .
F40 C6 1.336(13) yes .
F41 C36 1.338(14) yes .
F42 C24 1.340(12) yes .
F44 C12 1.347(11) yes .
F45 C18 1.344(14) yes .
C3 C4 1.390(6) yes .
C3 C8 1.390(7) yes .
C4 C5 1.391(8) yes .
C5 C6 1.390(9) yes .
C6 C7 1.389(8) yes .
C7 C8 1.390(7) yes .
C9 C10 1.390(5) yes .
C9 C14 1.390(5) yes .
C10 C11 1.390(5) yes .
C11 C12 1.390(6) yes .
C12 C13 1.390(5) yes .
C13 C14 1.390(5) yes .
C15 C16 1.390(6) yes .
C15 C20 1.390(6) yes .
C16 C17 1.390(7) yes .
C17 C18 1.390(9) yes .
C18 C19 1.390(7) yes .
C19 C20 1.390(7) yes .
C21 C22 1.390(6) yes .
C21 C26 1.390(7) yes .
C22 C23 1.390(7) yes .
C23 C24 1.390(10) yes .
C24 C25 1.391(7) yes .
C25 C26 1.390(7) yes .
C27 C28 1.390(5) yes .
C27 C32 1.390(6) yes .
C28 C29 1.390(5) yes .
C29 C30 1.390(6) yes .
C30 C31 1.390(6) yes .
C31 C32 1.390(6) yes .
C33 C34 1.390(7) yes .
C33 C38 1.390(7) yes .
C34 C35 1.390(6) yes .
C35 C36 1.390(9) yes .
C36 C37 1.390(9) yes .
C37 C38 1.390(6) yes .
C47 C48 1.20(2) yes .
C48 C49 1.42(2) yes .
C49 C50 1.40(2) yes .
C49 C51 1.40(2) yes .
C50 C51 1.38(2) yes 3_675
C50 C58 1.51(2) yes .
C51 C59 1.49(2) yes .
C52 C53 1.17(2) yes .
C53 C54 1.46(2) yes .
C54 C55 1.40(2) yes .
C54 C57 1.41(2) yes .
C55 C56 1.52(2) yes .
C55 C57 1.40(2) yes 7_555
C57 C60 1.50(2) yes .
C4 H4 0.930 no .
C5 H5 0.930 no .
C7 H7 0.930 no .
C8 H8 0.930 no .
C10 H10 0.930 no .
C11 H11 0.930 no .
C13 H13 0.930 no .
C14 H14 0.930 no .
C16 H16 0.930 no .
C17 H17 0.930 no .
C19 H19 0.930 no .
C20 H20 0.930 no .
C22 H22 0.930 no .
C23 H23 0.930 no .
C25 H25 0.930 no .
C26 H26 0.930 no .
C28 H28 0.930 no .
C29 H29 0.930 no .
C31 H31 0.930 no .
C32 H32 0.930 no .
C34 H34 0.930 no .
C35 H35 0.930 no .
C37 H37 0.930 no .
C38 H38 0.930 no .
C56 H56A 0.960 no .
C56 H56B 0.960 no .
C56 H56C 0.960 no .
C58 H58A 0.960 no .
C58 H58B 0.960 no .
C58 H58C 0.960 no .
C59 H59A 0.960 no .
C59 H59B 0.960 no .
C59 H59C 0.960 no .
C60 H60A 0.960 no .
C60 H60B 0.960 no .
C60 H60C 0.960 no .

loop_
_geom_contact_atom_site_label_1
_geom_contact_atom_site_label_2
_geom_contact_distance
_geom_contact_publ_flag
_geom_contact_site_symmetry_2
Au1 C4 3.578(6) no .
Au1 C10 3.560(4) no .
Au2 C22 3.530(5) no .
Au2 C34 3.449(5) no .
F44 C10 3.591(11) no .
C3 C6 2.780(7) no .
C3 C10 3.520(5) no .
C3 C14 3.577(6) no .
C3 C16 3.087(7) no .
C4 C7 2.780(8) no .
C5 C8 2.780(7) no .
C8 C9 3.023(6) no .
C8 C14 3.422(6) no .
C8 C15 3.574(7) no .
C8 C16 3.419(7) no .
C9 C12 2.780(5) no .
C9 C20 3.359(6) no .
C10 C13 2.780(6) no .
C11 C14 2.780(5) no .
C14 C15 3.015(5) no .
C14 C20 3.385(6) no .
C15 C18 2.780(7) no .
C16 C19 2.780(7) no .
C17 C20 2.780(7) no .
C21 C24 2.780(7) no .
C21 C32 3.363(6) no .
C21 C38 3.118(6) no .
C22 C25 2.780(9) no .
C22 C33 3.438(5) no .
C23 C26 2.780(7) no .
C26 C27 3.114(6) no .
C26 C32 3.448(6) no .
C26 C38 3.486(6) no .
C27 C30 2.780(5) no .
C27 C38 3.498(6) no .
C28 C31 2.781(6) no .
C28 C33 3.155(5) no .
C28 C38 3.415(5) no .
C29 C32 2.780(5) no .
C33 C36 2.780(6) no .
C34 C37 2.780(8) no .
C35 C38 2.780(8) no .
C47 C50 3.59(2) no .
C47 C51 3.49(2) no .
C47 C59 3.45(3) no .
C48 C58 2.85(2) no .
C48 C59 2.79(3) no .
C49 C49 2.79(2) no 3_675
C50 C50 2.78(2) no 3_675
C51 C51 2.78(2) no 3_675
C52 C55 3.56(2) no .
C52 C57 3.53(2) no .
C52 C60 3.58(2) no .
C53 C56 2.93(2) no .
C53 C60 2.90(2) no .
C54 C54 2.79(2) no 7_555
C55 C55 2.79(2) no 7_555
C56 C60 2.86(3) no 7_555
C57 C57 2.84(2) no 7_555
C58 C59 2.96(3) no 3_675
Au1 Au1 3.4283(9) no 2_655
Au1 C47 3.483(15) no 2_655
Au2 F44 3.384(11) no .
F39 C20 3.477(11) no .
F40 F41 3.203(19) no 5_545
F40 C16 3.153(13) no 3_666
F40 C17 3.362(13) no 3_666
F40 C58 3.59(2) no 4_565
F41 F40 3.203(19) no 5_455
F41 C17 3.529(13) no 7_566
F42 C5 3.274(13) no 8_464
F42 C37 3.397(12) no 4_574
F44 Au2 3.384(11) no .
F44 C28 3.473(14) no 6_545
F44 C29 2.967(13) no 6_545
F44 C30 3.423(13) no 6_545
F44 C34 3.319(11) no .
F45 C48 3.17(2) no 4_575
F45 C49 3.08(2) no 4_575
F45 C50 3.58(2) no 4_575
F45 C51 3.35(2) no 4_575
F45 C60 3.10(2) no 6_555
C5 F42 3.274(13) no 8_565
C7 C37 3.531(7) no 6_545
C7 C38 3.592(7) no 6_545
C13 C55 3.466(17) no 6_555
C13 C57 3.484(17) no 4_565
C16 F40 3.153(13) no 3_666
C17 F40 3.362(13) no 3_666
C17 F41 3.529(13) no 7_566
C17 C50 3.361(16) no 2_655
C17 C51 3.550(16) no 4_575
C18 C49 3.389(16) no 4_575
C18 C50 3.590(16) no 2_655
C18 C50 3.546(16) no 4_575
C18 C51 3.435(16) no 4_575
C18 C60 3.26(2) no 6_555
C19 C50 3.378(15) no 4_575
C19 C51 3.336(16) no 2_655
C20 F39 3.477(11) no .
C20 C51 3.495(16) no 2_655
C25 C53 3.590(18) no 7_565
C28 F44 3.473(14) no 6_555
C29 F44 2.967(13) no 6_555
C30 F44 3.423(13) no 6_555
C34 F44 3.319(11) no .
C37 F42 3.397(12) no 4_575
C37 C7 3.531(7) no 6_555
C38 C7 3.592(7) no 6_555
C47 Au1 3.483(15) no 2_655
C48 F45 3.17(2) no 4_574
C49 F45 3.08(2) no 4_574
C49 C18 3.389(16) no 4_574
C50 F45 3.58(2) no 4_574
C50 C17 3.361(16) no 2_655
C50 C18 3.590(16) no 2_655
C50 C18 3.546(16) no 4_574
C50 C19 3.378(15) no 4_574
C51 F45 3.35(2) no 4_574
C51 C17 3.550(16) no 4_574
C51 C18 3.435(16) no 4_574
C51 C19 3.336(16) no 2_655
C51 C20 3.495(16) no 2_655
C53 C25 3.590(18) no 7_565
C55 C13 3.466(17) no 6_545
C57 C13 3.484(17) no 4_564
C58 F40 3.59(2) no 4_564
C60 F45 3.10(2) no 6_545
C60 C18 3.26(2) no 6_545
Au1 H4 3.0496 no .
Au1 H10 3.0863 no .
Au1 H20 3.3999 no .
Au2 H22 3.0307 no .
Au2 H32 3.5085 no .
Au2 H34 2.8735 no .
P43 H4 2.8102 no .
P43 H8 2.8951 no .
P43 H10 2.8013 no .
P43 H14 2.8874 no .
P43 H16 2.8479 no .
P43 H20 2.8253 no .
P46 H22 2.7245 no .
P46 H26 2.9128 no .
P46 H28 2.8823 no .
P46 H32 2.8490 no .
P46 H34 2.8174 no .
P46 H38 2.8578 no .
F39 H29 2.5011 no .
F39 H31 2.5846 no .
F40 H5 2.5188 no .
F40 H7 2.5742 no .
F41 H35 2.5551 no .
F41 H37 2.5413 no .
F42 H23 2.6108 no .
F42 H25 2.4871 no .
F44 H11 2.4505 no .
F44 H13 2.6532 no .
F45 H17 2.5789 no .
F45 H19 2.5251 no .
C3 H5 3.2468 no .
C3 H7 3.2462 no .
C3 H10 3.5138 no .
C3 H16 2.6081 no .
C4 H8 3.2461 no .
C4 H16 3.3306 no .
C5 H7 3.2464 no .
C6 H4 3.2467 no .
C6 H8 3.2462 no .
C7 H5 3.2465 no .
C8 H4 3.2461 no .
C8 H14 3.4019 no .
C8 H16 2.7989 no .
C9 H8 2.6452 no .
C9 H11 3.2463 no .
C9 H13 3.2462 no .
C9 H20 3.2969 no .
C10 H8 3.5222 no .
C10 H14 3.2465 no .
C11 H13 3.2462 no .
C12 H10 3.2466 no .
C12 H14 3.2469 no .
C13 H11 3.2463 no .
C14 H8 2.7186 no .
C14 H10 3.2464 no .
C14 H20 3.4965 no .
C15 H8 3.4915 no .
C15 H14 2.5965 no .
C15 H17 3.2465 no .
C15 H19 3.2461 no .
C16 H8 3.3645 no .
C16 H14 2.9475 no .
C16 H20 3.2467 no .
C17 H14 3.5825 no .
C17 H19 3.2465 no .
C18 H16 3.2465 no .
C18 H20 3.2466 no .
C19 H17 3.2467 no .
C20 H14 2.9908 no .
C20 H16 3.2465 no .
C21 H23 3.2465 no .
C21 H25 3.2462 no .
C21 H32 3.1759 no .
C21 H38 2.8695 no .
C22 H26 3.2467 no .
C23 H25 3.2469 no .
C24 H22 3.2466 no .
C24 H26 3.2467 no .
C25 H23 3.2468 no .
C26 H22 3.2467 no .
C26 H32 3.3678 no .
C26 H38 2.8728 no .
C27 H26 2.7060 no .
C27 H29 3.2466 no .
C27 H31 3.2469 no .
C27 H38 3.2894 no .
C28 H26 3.3532 no .
C28 H32 3.2464 no .
C28 H38 3.2178 no .
C29 H31 3.2466 no .
C30 H28 3.2467 no .
C30 H32 3.2465 no .
C31 H29 3.2465 no .
C32 H26 3.0304 no .
C32 H28 3.2464 no .
C33 H22 3.4172 no .
C33 H28 2.6870 no .
C33 H35 3.2468 no .
C33 H37 3.2470 no .
C34 H28 3.5742 no .
C34 H38 3.2464 no .
C35 H37 3.2462 no .
C36 H34 3.2459 no .
C36 H38 3.2458 no .
C37 H35 3.2462 no .
C38 H26 3.4632 no .
C38 H28 2.8147 no .
C38 H34 3.2466 no .
C47 H58B 3.4341 no .
C47 H58C 3.3771 no .
C47 H59B 3.1977 no .
C47 H59C 3.1838 no .
C48 H58B 2.7959 no .
C48 H58C 2.7612 no .
C48 H59B 2.7268 no .
C48 H59C 2.7147 no .
C49 H58A 3.2736 no .
C49 H58B 2.7124 no .
C49 H58C 2.7122 no .
C49 H59A 3.2719 no .
C49 H59B 2.7094 no .
C49 H59C 2.7092 no .
C50 H59A 2.5497 no 3_675
C50 H59B 3.0863 no 3_675
C50 H59C 3.1355 no 3_675
C51 H58A 2.5678 no 3_675
C51 H58B 3.1299 no 3_675
C51 H58C 3.1205 no 3_675
C52 H56A 2.9666 no .
C52 H60A 2.8301 no .
C53 H56A 2.4519 no .
C53 H56B 3.5702 no .
C53 H56C 3.5665 no .
C53 H60A 2.4096 no .
C53 H60B 3.5172 no .
C53 H60C 3.5643 no .
C54 H56A 2.5943 no .
C54 H56B 3.1602 no .
C54 H56C 3.1551 no .
C54 H60A 2.5587 no .
C54 H60B 3.1086 no .
C54 H60C 3.1618 no .
C55 H60A 3.2918 no 7_555
C55 H60B 2.7519 no 7_555
C55 H60C 2.7521 no 7_555
C56 H60B 2.8044 no 7_555
C56 H60C 2.7605 no 7_555
C57 H56A 3.2827 no 7_555
C57 H56B 2.7208 no 7_555
C57 H56C 2.7206 no 7_555
C58 H59A 2.4666 no 3_675
C58 H59B 3.5653 no 3_675
C59 H58A 2.4741 no 3_675
C59 H58B 3.5869 no 3_675
C60 H56B 2.7549 no 7_555
C60 H56C 2.7967 no 7_555
H4 H5 2.3210 no .
H7 H8 2.3199 no .
H8 H14 2.6872 no .
H8 H16 2.9001 no .
H10 H11 2.3202 no .
H13 H14 2.3199 no .
H14 H16 3.2656 no .
H14 H20 3.3302 no .
H16 H17 2.3202 no .
H19 H20 2.3198 no .
H22 H23 2.3203 no .
H25 H26 2.3194 no .
H26 H32 3.1640 no .
H26 H38 2.7302 no .
H28 H29 2.3204 no .
H28 H38 2.7675 no .
H31 H32 2.3203 no .
H34 H35 2.3199 no .
H37 H38 2.3199 no .
H56B H60B 2.3804 no 7_555
H56B H60C 2.7905 no 7_555
H56C H60B 2.9057 no 7_555
H56C H60C 2.3785 no 7_555
H58A H59A 1.7533 no 3_675
H58A H59B 3.0738 no 3_675
H58A H59C 3.1207 no 3_675
H58B H59A 3.0899 no 3_675
H58C H59A 3.0940 no 3_675
Au1 H4 2.9952 no 2_655
Au1 H23 3.4100 no 7_565
Au1 H59C 3.5509 no 2_655
Au2 H11 3.1116 no .
Au2 H19 3.5986 no 6_545
Au2 H32 2.9992 no 7_565
F39 H20 2.5491 no .
F39 H34 3.0792 no 6_555
F39 H35 3.0132 no 6_555
F39 H59C 3.5588 no 2_655
F39 H60B 3.4538 no 7_565
F40 H16 2.4440 no 3_666
F40 H17 2.8724 no 3_666
F40 H58A 3.4736 no 4_565
F40 H58B 2.8542 no 4_565
F41 H5 3.3794 no 5_455
F41 H17 2.6496 no 7_566
F41 H56C 3.5305 no 6_555
F42 H5 2.4025 no 8_464
F42 H10 2.9327 no 7_565
F42 H37 2.8390 no 4_574
F42 H56A 3.3918 no 7_565
F42 H56C 3.0300 no 7_565
F44 H29 2.8503 no 6_545
F44 H34 2.7877 no .
F44 H56B 3.3194 no 6_555
F44 H60B 2.8033 no 4_565
F45 H31 3.1250 no 4_575
F45 H35 3.4771 no 7_566
F45 H59B 3.0645 no 4_575
F45 H60A 2.7255 no 6_555
F45 H60B 3.5070 no 6_555
F45 H60C 2.6669 no 6_555
C3 H37 3.5185 no 6_545
C4 H4 3.3531 no 2_655
C6 H16 3.5614 no 3_666
C7 H37 3.3498 no 6_545
C7 H38 3.4558 no 6_545
C8 H37 3.2522 no 6_545
C8 H38 3.1998 no 6_545
C10 H23 3.5006 no 7_565
C12 H56B 3.5834 no 6_555
C12 H60B 3.4480 no 4_565
C13 H26 3.1530 no 6_545
C13 H56B 3.4259 no 6_555
C13 H60B 3.3573 no 4_565
C14 H25 3.5043 no 6_545
C16 H58B 3.0819 no 2_655
C17 H58B 3.2708 no 2_655
C17 H60C 2.9517 no 6_555
C18 H60A 2.9897 no 6_555
C18 H60C 2.6622 no 6_555
C19 H58C 3.5647 no 4_575
C19 H59C 3.5668 no 2_655
C19 H60A 3.2638 no 6_555
C19 H60C 3.4055 no 6_555
C20 H59C 3.0447 no 2_655
C21 H7 3.5507 no 6_555
C22 H7 3.2816 no 6_555
C22 H32 3.4126 no 7_565
C22 H58C 3.0895 no 7_565
C23 H7 3.1193 no 6_555
C23 H10 3.0311 no 7_565
C24 H5 3.2468 no 8_464
C24 H7 3.2457 no 6_555
C24 H8 3.5902 no 6_555
C24 H10 3.1904 no 7_565
C24 H11 3.5262 no 7_565
C25 H7 3.5180 no 6_555
C25 H8 3.0455 no 6_555
C25 H56A 3.3137 no 7_565
C25 H56C 3.2874 no 7_565
C26 H8 3.2502 no 6_555
C28 H56A 3.3299 no 6_555
C28 H56B 3.1336 no 6_555
C29 H20 3.4814 no .
C30 H20 3.2768 no .
C30 H60B 3.4703 no 7_565
C31 H60A 3.2177 no 7_565
C33 H56B 3.1742 no 6_555
C34 H56B 3.1891 no 6_555
C34 H58A 3.3991 no 7_565
C34 H60B 3.5238 no 4_565
C35 H56B 3.3631 no 6_555
C35 H56C 3.5213 no 6_555
C35 H58A 3.3271 no 7_565
C35 H59A 3.1563 no 5_445
C35 H60B 3.4196 no 4_565
C35 H60C 3.4481 no 4_565
C36 H56B 3.5144 no 6_555
C36 H56C 3.1873 no 6_555
C37 H56B 3.5011 no 6_555
C37 H56C 3.2988 no 6_555
C38 H7 3.4076 no 6_555
C38 H8 3.4847 no 6_555
C38 H56B 3.3345 no 6_555
C47 H4 3.1814 no 2_655
C47 H23 3.3294 no 7_565
C50 H17 3.5003 no 2_655
C50 H19 3.2917 no 4_574
C51 H17 3.5566 no 4_574
C51 H19 3.4874 no 2_655
C52 H11 3.4485 no .
C52 H19 3.2737 no 6_545
C52 H29 3.1405 no 6_545
C52 H32 3.3967 no 7_565
C53 H25 3.2362 no 7_565
C53 H26 3.5075 no 7_565
C53 H29 3.3474 no 6_545
C54 H13 2.9443 no 4_564
C54 H13 3.2051 no 6_545
C54 H25 3.2591 no 7_565
C55 H13 3.4177 no 4_564
C55 H13 2.6906 no 6_545
C55 H25 3.1013 no 7_565
C56 H13 3.3538 no 6_545
C56 H25 2.9151 no 7_565
C56 H28 2.8333 no 6_545
C57 H13 2.5651 no 4_564
C57 H13 3.5344 no 6_545
C58 H19 3.4353 no 4_574
C58 H22 3.2570 no 7_565
C59 H20 3.5272 no 2_655
C59 H35 3.5169 no 5_555
C60 H13 3.0842 no 4_564
H4 Au1 2.9952 no 2_655
H4 C4 3.3531 no 2_655
H4 C47 3.1814 no 2_655
H4 H4 2.7418 no 2_655
H4 H23 3.5026 no 8_565
H5 F41 3.3794 no 5_545
H5 F42 2.4025 no 8_565
H5 C24 3.2468 no 8_565
H5 H23 3.3300 no 8_565
H5 H37 3.2521 no 5_545
H7 C21 3.5507 no 6_545
H7 C22 3.2816 no 6_545
H7 C23 3.1193 no 6_545
H7 C24 3.2457 no 6_545
H7 C25 3.5180 no 6_545
H7 C38 3.4076 no 6_545
H7 H23 3.4565 no 6_545
H7 H38 3.3148 no 6_545
H7 H58B 3.2175 no 4_565
H8 C24 3.5902 no 6_545
H8 C25 3.0455 no 6_545
H8 C26 3.2502 no 6_545
H8 C38 3.4847 no 6_545
H8 H25 3.0733 no 6_545
H8 H26 3.4052 no 6_545
H8 H37 3.5198 no 6_545
H8 H38 2.8544 no 6_545
H10 F42 2.9327 no 7_565
H10 C23 3.0311 no 7_565
H10 C24 3.1904 no 7_565
H10 H23 2.6294 no 7_565
H10 H37 3.4221 no 6_545
H11 Au2 3.1116 no .
H11 C24 3.5262 no 7_565
H11 C52 3.4485 no .
H11 H56A 3.3558 no .
H13 C54 2.9443 no 4_565
H13 C54 3.2051 no 6_555
H13 C55 3.4177 no 4_565
H13 C55 2.6906 no 6_555
H13 C56 3.3538 no 6_555
H13 C57 2.5651 no 4_565
H13 C57 3.5344 no 6_555
H13 C60 3.0842 no 4_565
H13 H25 3.3883 no 6_545
H13 H26 3.0331 no 6_545
H13 H56B 2.9756 no 6_555
H13 H60A 3.5020 no 4_565
H13 H60B 2.6876 no 4_565
H14 H25 3.0834 no 6_545
H16 F40 2.4440 no 3_666
H16 C6 3.5614 no 3_666
H16 H58B 2.8834 no 2_655
H17 F40 2.8724 no 3_666
H17 F41 2.6496 no 7_566
H17 C50 3.5003 no 2_655
H17 C51 3.5566 no 4_575
H17 H35 3.5845 no 7_566
H17 H58A 3.5789 no 2_655
H17 H58B 3.2125 no 2_655
H17 H59B 3.2444 no 4_575
H17 H60C 3.0235 no 6_555
H19 Au2 3.5986 no 6_555
H19 C50 3.2917 no 4_575
H19 C51 3.4874 no 2_655
H19 C52 3.2737 no 6_555
H19 C58 3.4353 no 4_575
H19 H58A 3.5462 no 4_575
H19 H58C 2.9606 no 4_575
H19 H60A 3.1846 no 6_555
H20 F39 2.5491 no .
H20 C29 3.4814 no .
H20 C30 3.2768 no .
H20 C59 3.5272 no 2_655
H20 H29 3.1124 no .
H20 H59C 2.7913 no 2_655
H22 C58 3.2570 no 7_565
H22 H31 3.0437 no 7_565
H22 H32 3.1841 no 7_565
H22 H58A 3.5335 no 7_565
H22 H58B 3.4714 no 7_565
H22 H58C 2.4082 no 7_565
H23 Au1 3.4100 no 7_565
H23 C10 3.5006 no 7_565
H23 C47 3.3294 no 7_565
H23 H4 3.5026 no 8_464
H23 H5 3.3300 no 8_464
H23 H7 3.4565 no 6_555
H23 H10 2.6294 no 7_565
H23 H58C 3.3995 no 7_565
H25 C14 3.5043 no 6_555
H25 C53 3.2362 no 7_565
H25 C54 3.2591 no 7_565
H25 C55 3.1013 no 7_565
H25 C56 2.9151 no 7_565
H25 H8 3.0733 no 6_555
H25 H13 3.3883 no 6_555
H25 H14 3.0834 no 6_555
H25 H56A 2.7801 no 7_565
H25 H56C 2.5381 no 7_565
H26 C13 3.1530 no 6_555
H26 C53 3.5075 no 7_565
H26 H8 3.4052 no 6_555
H26 H13 3.0331 no 6_555
H28 C56 2.8333 no 6_555
H28 H56A 2.5234 no 6_555
H28 H56B 2.3010 no 6_555
H28 H56C 3.4844 no 6_555
H29 F44 2.8503 no 6_555
H29 C52 3.1405 no 6_555
H29 C53 3.3474 no 6_555
H29 H20 3.1124 no .
H29 H34 3.4848 no 6_555
H29 H56A 3.2863 no 6_555
H31 F45 3.1250 no 4_574
H31 H22 3.0437 no 7_565
H31 H60A 2.9676 no 7_565
H32 Au2 2.9992 no 7_565
H32 C22 3.4126 no 7_565
H32 C52 3.3967 no 7_565
H32 H22 3.1841 no 7_565
H32 H32 3.5719 no 7_565
H34 F39 3.0792 no 6_545
H34 F44 2.7877 no .
H34 H29 3.4848 no 6_545
H34 H56B 3.5949 no 6_555
H34 H58A 3.5789 no 7_565
H34 H60B 3.4813 no 4_565
H35 F39 3.0132 no 6_545
H35 F45 3.4771 no 7_566
H35 C59 3.5169 no 5_445
H35 H17 3.5845 no 7_566
H35 H58A 3.4643 no 7_565
H35 H59A 2.8123 no 5_445
H35 H59C 3.4186 no 5_445
H35 H60B 3.3037 no 4_565
H35 H60C 3.2492 no 4_565
H37 F42 2.8390 no 4_575
H37 C3 3.5185 no 6_555
H37 C7 3.3498 no 6_555
H37 C8 3.2522 no 6_555
H37 H5 3.2521 no 5_455
H37 H8 3.5198 no 6_555
H37 H10 3.4221 no 6_555
H37 H56C 3.5827 no 6_555
H38 C7 3.4558 no 6_555
H38 C8 3.1998 no 6_555
H38 H7 3.3148 no 6_555
H38 H8 2.8544 no 6_555
H56A F42 3.3918 no 7_565
H56A C25 3.3137 no 7_565
H56A C28 3.3299 no 6_545
H56A H11 3.3558 no .
H56A H25 2.7801 no 7_565
H56A H28 2.5234 no 6_545
H56A H29 3.2863 no 6_545
H56B F44 3.3194 no 6_545
H56B C12 3.5834 no 6_545
H56B C13 3.4259 no 6_545
H56B C28 3.1336 no 6_545
H56B C33 3.1742 no 6_545
H56B C34 3.1891 no 6_545
H56B C35 3.3631 no 6_545
H56B C36 3.5144 no 6_545
H56B C37 3.5011 no 6_545
H56B C38 3.3345 no 6_545
H56B H13 2.9756 no 6_545
H56B H28 2.3010 no 6_545
H56B H34 3.5949 no 6_545
H56C F41 3.5305 no 6_545
H56C F42 3.0300 no 7_565
H56C C25 3.2874 no 7_565
H56C C35 3.5213 no 6_545
H56C C36 3.1873 no 6_545
H56C C37 3.2988 no 6_545
H56C H25 2.5381 no 7_565
H56C H28 3.4844 no 6_545
H56C H37 3.5827 no 6_545
H58A F40 3.4736 no 4_564
H58A C34 3.3991 no 7_565
H58A C35 3.3271 no 7_565
H58A H17 3.5789 no 2_655
H58A H19 3.5462 no 4_574
H58A H22 3.5335 no 7_565
H58A H34 3.5789 no 7_565
H58A H35 3.4643 no 7_565
H58B F40 2.8542 no 4_564
H58B C16 3.0819 no 2_655
H58B C17 3.2708 no 2_655
H58B H7 3.2175 no 4_564
H58B H16 2.8834 no 2_655
H58B H17 3.2125 no 2_655
H58B H22 3.4714 no 7_565
H58C C19 3.5647 no 4_574
H58C C22 3.0895 no 7_565
H58C H19 2.9606 no 4_574
H58C H22 2.4082 no 7_565
H58C H23 3.3995 no 7_565
H59A C35 3.1563 no 5_555
H59A H35 2.8123 no 5_555
H59B F45 3.0645 no 4_574
H59B H17 3.2444 no 4_574
H59B H59B 3.1810 no 2_655
H59B H59C 3.4766 no 2_655
H59C Au1 3.5509 no 2_655
H59C F39 3.5588 no 2_655
H59C C19 3.5668 no 2_655
H59C C20 3.0447 no 2_655
H59C H20 2.7913 no 2_655
H59C H35 3.4186 no 5_555
H59C H59B 3.4766 no 2_655
H60A F45 2.7255 no 6_545
H60A C18 2.9897 no 6_545
H60A C19 3.2638 no 6_545
H60A C31 3.2177 no 7_565
H60A H13 3.5020 no 4_564
H60A H19 3.1846 no 6_545
H60A H31 2.9676 no 7_565
H60B F39 3.4538 no 7_565
H60B F44 2.8033 no 4_564
H60B F45 3.5070 no 6_545
H60B C12 3.4480 no 4_564
H60B C13 3.3573 no 4_564
H60B C30 3.4703 no 7_565
H60B C34 3.5238 no 4_564
H60B C35 3.4196 no 4_564
H60B H13 2.6876 no 4_564
H60B H34 3.4813 no 4_564
H60B H35 3.3037 no 4_564
H60C F45 2.6669 no 6_545
H60C C17 2.9517 no 6_545
H60C C18 2.6622 no 6_545
H60C C19 3.4055 no 6_545
H60C C35 3.4481 no 4_564
H60C H17 3.0235 no 6_545
H60C H35 3.2492 no 4_564

loop_
_geom_torsion_atom_site_label_1
_geom_torsion_atom_site_label_2
_geom_torsion_atom_site_label_3
_geom_torsion_atom_site_label_4
_geom_torsion
_geom_torsion_publ_flag
_geom_torsion_site_symmetry_3
_geom_torsion_site_symmetry_4
Au1 P43 C3 C4 25.7(4) no . .
Au1 P43 C3 C8 -155.2(3) no . .
Au1 P43 C9 C10 31.4(4) no . .
Au1 P43 C9 C14 -144.1(2) no . .
Au1 P43 C15 C16 -135.0(3) no . .
Au1 P43 C15 C20 53.5(4) no . .
C3 P43 C9 C10 -91.8(3) no . .
C3 P43 C9 C14 92.6(3) no . .
C9 P43 C3 C4 148.0(3) no . .
C9 P43 C3 C8 -32.9(4) no . .
C3 P43 C15 C16 -5.1(4) no . .
C3 P43 C15 C20 -176.6(3) no . .
C15 P43 C3 C4 -104.1(4) no . .
C15 P43 C3 C8 75.1(4) no . .
C9 P43 C15 C16 100.8(3) no . .
C9 P43 C15 C20 -70.6(4) no . .
C15 P43 C9 C10 156.2(3) no . .
C15 P43 C9 C14 -19.4(4) no . .
Au2 P46 C21 C22 36.9(4) no . .
Au2 P46 C21 C26 -145.8(3) no . .
Au2 P46 C27 C28 -118.7(3) no . .
Au2 P46 C27 C32 58.5(3) no . .
Au2 P46 C33 C34 3.9(4) no . .
Au2 P46 C33 C38 -168.8(2) no . .
C21 P46 C27 C28 117.1(3) no . .
C21 P46 C27 C32 -65.7(4) no . .
C27 P46 C21 C22 159.4(3) no . .
C27 P46 C21 C26 -23.3(5) no . .
C21 P46 C33 C34 127.7(3) no . .
C21 P46 C33 C38 -45.0(4) no . .
C33 P46 C21 C22 -86.2(4) no . .
C33 P46 C21 C26 91.1(4) no . .
C27 P46 C33 C34 -121.1(3) no . .
C27 P46 C33 C38 66.2(4) no . .
C33 P46 C27 C28 7.2(4) no . .
C33 P46 C27 C32 -175.5(3) no . .
P43 C3 C4 C5 179.2(3) no . .
P43 C3 C8 C7 -179.2(3) no . .
C4 C3 C8 C7 -0.0(7) no . .
C8 C3 C4 C5 -0.0(7) no . .
C3 C4 C5 C6 0.0(8) no . .
C4 C5 C6 F40 174.7(5) no . .
C4 C5 C6 C7 -0.0(9) no . .
F40 C6 C7 C8 -174.6(8) no . .
C5 C6 C7 C8 -0.0(9) no . .
C6 C7 C8 C3 0.0(8) no . .
P43 C9 C10 C11 -175.6(3) no . .
P43 C9 C14 C13 175.4(3) no . .
C10 C9 C14 C13 -0.0(6) no . .
C14 C9 C10 C11 0.0(5) no . .
C9 C10 C11 C12 -0.0(5) no . .
C10 C11 C12 F44 -178.7(3) no . .
C10 C11 C12 C13 0.0(5) no . .
F44 C12 C13 C14 178.5(7) no . .
C11 C12 C13 C14 -0.0(6) no . .
C12 C13 C14 C9 0.0(6) no . .
P43 C15 C16 C17 -171.3(3) no . .
P43 C15 C20 C19 171.5(3) no . .
C16 C15 C20 C19 0.0(6) no . .
C20 C15 C16 C17 0.0(6) no . .
C15 C16 C17 C18 -0.1(7) no . .
C16 C17 C18 F45 -176.2(4) no . .
C16 C17 C18 C19 0.1(8) no . .
F45 C18 C19 C20 176.3(7) no . .
C17 C18 C19 C20 -0.0(8) no . .
C18 C19 C20 C15 -0.0(7) no . .
P46 C21 C22 C23 177.4(3) no . .
P46 C21 C26 C25 -177.2(3) no . .
C22 C21 C26 C25 0.0(6) no . .
C26 C21 C22 C23 -0.0(6) no . .
C21 C22 C23 C24 0.0(7) no . .
C22 C23 C24 F42 178.5(4) no . .
C22 C23 C24 C25 -0.0(7) no . .
F42 C24 C25 C26 -178.6(7) no . .
C23 C24 C25 C26 0.0(8) no . .
C24 C25 C26 C21 -0.0(7) no . .
P46 C27 C28 C29 177.2(3) no . .
P46 C27 C32 C31 -177.3(3) no . .
C28 C27 C32 C31 -0.0(6) no . .
C32 C27 C28 C29 0.0(5) no . .
C27 C28 C29 C30 -0.0(5) no . .
C28 C29 C30 F39 177.5(3) no . .
C28 C29 C30 C31 0.0(5) no . .
F39 C30 C31 C32 -177.4(6) no . .
C29 C30 C31 C32 0.0(6) no . .
C30 C31 C32 C27 0.0(6) no . .
P46 C33 C34 C35 -172.8(3) no . .
P46 C33 C38 C37 172.6(3) no . .
C34 C33 C38 C37 0.0(5) no . .
C38 C33 C34 C35 -0.0(5) no . .
C33 C34 C35 C36 -0.0(6) no . .
C34 C35 C36 F41 -177.3(3) no . .
C34 C35 C36 C37 0.0(6) no . .
F41 C36 C37 C38 177.3(6) no . .
C35 C36 C37 C38 -0.0(6) no . .
C36 C37 C38 C33 0.0(6) no . .
C48 C49 C50 C51 176.2(13) no . 3_675
C48 C49 C50 C58 -3(2) no . .
C48 C49 C51 C50 -176.2(12) no . 3_675
C48 C49 C51 C59 -1(2) no . .
C50 C49 C51 C50 2(2) no . 3_675
C50 C49 C51 C59 177.6(12) no . .
C51 C49 C50 C51 -2(2) no . 3_675
C51 C49 C50 C58 178.5(12) no . .
C49 C50 C51 C49 2(2) no 3_675 3_675
C49 C50 C51 C59 177.5(12) no 3_675 3_675
C58 C50 C51 C49 -178.6(13) no 3_675 3_675
C58 C50 C51 C59 -3(2) no 3_675 3_675
C53 C54 C55 C56 -1(2) no . .
C53 C54 C55 C57 179.9(14) no . 7_555
C53 C54 C57 C55 -179.9(13) no . 7_555
C53 C54 C57 C60 5(2) no . .
C55 C54 C57 C55 -2(2) no . 7_555
C55 C54 C57 C60 -177.2(14) no . .
C57 C54 C55 C56 -178.4(13) no . .
C57 C54 C55 C57 2(2) no . 7_555
C54 C55 C57 C54 -2(2) no 7_555 7_555
C54 C55 C57 C60 -177.2(14) no 7_555 7_555
C56 C55 C57 C54 178.4(13) no 7_555 7_555
C56 C55 C57 C60 3(2) no 7_555 7_555
